data_2011552
loop_
_publ_author_name
'Bolte, Michael'
'Hensen, Karl'
'Faber, Alexander'

_publ_section_title
;
 <i>trans</i>-Tetrachlorobis(4-methylpyridine)germanium(IV)
;
_journal_issue 11
_journal_name_full 'Acta Crystallographica Section C'
_journal_page_first e497
_journal_page_last e498
_journal_paper_doi 10.1107/S0108270100013482
_journal_volume 56
_journal_year 2000
_chemical_formula_iupac '[Ge Cl4 (C6 H7 N)2]'
_chemical_formula_sum 'C12 H14 Cl4 Ge N2'
_chemical_formula_weight 400.64
_chemical_name_systematic ?
_space_group_IT_number 53
_symmetry_cell_setting orthorhombic
_symmetry_space_group_name_Hall '-P 2ac 2'
_symmetry_space_group_name_H-M 'P m n a'
_audit_creation_method SHELXL-97
_cell_angle_alpha 90.00
_cell_angle_beta 90.00
_cell_angle_gamma 90.00
_cell_formula_units_Z 2
_cell_length_a 7.154(2)
_cell_length_b 7.933(2)
_cell_length_c 13.731(3)
_cell_measurement_reflns_used 2407
_cell_measurement_temperature 173(2)
_cell_measurement_theta_max 25
_cell_measurement_theta_min 1
_cell_volume 779.3(3)
_computing_cell_refinement SMART
_computing_data_collection 'SMART (Siemens, 1995)'
_computing_data_reduction 'SAINT (Siemens, 1995)'
_computing_publication_material SHELXL97
_computing_structure_refinement 'SHELXL97 (Sheldrick, 1997)'
_computing_structure_solution 'SHELXS97 (Sheldrick, 1990)'
_diffrn_ambient_temperature 173(2)
_diffrn_measured_fraction_theta_full .991
_diffrn_measured_fraction_theta_max .991
_diffrn_measurement_device_type 'Siemens CCD three-circle'
_diffrn_measurement_method \w
_diffrn_radiation_monochromator graphite
_diffrn_radiation_source 'fine-focus sealed tube'
_diffrn_radiation_type MoK\a
_diffrn_radiation_wavelength .71073
_diffrn_reflns_av_R_equivalents .031
_diffrn_reflns_av_sigmaI/netI .0290
_diffrn_reflns_limit_h_max 5
_diffrn_reflns_limit_h_min -9
_diffrn_reflns_limit_k_max 8
_diffrn_reflns_limit_k_min -10
_diffrn_reflns_limit_l_max 16
_diffrn_reflns_limit_l_min -17
_diffrn_reflns_number 3722
_diffrn_reflns_theta_full 28.25
_diffrn_reflns_theta_max 28.25
_diffrn_reflns_theta_min 2.57
_diffrn_standards_decay_% 0
_diffrn_standards_interval_time 300
_diffrn_standards_number 10
_exptl_absorpt_coefficient_mu 2.638
_exptl_absorpt_correction_T_max .621
_exptl_absorpt_correction_T_min .301
_exptl_absorpt_correction_type empirical
_exptl_absorpt_process_details '(SADABS; Sheldrick, 1996)'
_exptl_crystal_colour colourless
_exptl_crystal_density_diffrn 1.707
_exptl_crystal_density_method 'not measured'
_exptl_crystal_description block
_exptl_crystal_F_000 400
_exptl_crystal_size_max .60
_exptl_crystal_size_mid .20
_exptl_crystal_size_min .20
_refine_diff_density_max .412
_refine_diff_density_min -.511
_refine_ls_extinction_coef .0063(14)
_refine_ls_extinction_method SHELXL97
_refine_ls_goodness_of_fit_ref 1.064
_refine_ls_hydrogen_treatment mixed
_refine_ls_matrix_type full
_refine_ls_number_parameters 57
_refine_ls_number_reflns 1036
_refine_ls_number_restraints 0
_refine_ls_restrained_S_all 1.064
_refine_ls_R_factor_all .034
_refine_ls_R_factor_gt .026
_refine_ls_shift/su_max <0.001
_refine_ls_shift/su_mean <0.001
_refine_ls_structure_factor_coef Fsqd
_refine_ls_weighting_details 'calc w = 1/[\s^2^(Fo^2^)+(0.0334P)^2^+0.1042P] where P = (Fo^2^+2Fc^2^)/3'
_refine_ls_weighting_scheme calc
_refine_ls_wR_factor_ref .062
_reflns_number_gt 895
_reflns_number_total 1036
_reflns_threshold_expression I>2\s(I)
_cod_data_source_file qa0414.cif
_cod_data_source_block I
_cod_depositor_comments
;
The following automatic conversions were performed:
'_symmetry_cell_setting' value 'Orthorhombic' changed to 'orthorhombic'
according to '/home/saulius/struct/CIF-dictionaries/cif_core.dic'
dictionary named 'cif_core.dic' version 2.4.1 from 2010-06-29.

Automatic conversion script
Id: cif_fix_enum 1527 2010-12-29 10:47:43Z saulius 

The following automatic conversions were performed:

'_symmetry_cell_setting' value 'Orthorhombic' changed to
'orthorhombic' according to
/home/saulius/struct/CIF-dictionaries/cif_core.dic dictionary named
'cif_core.dic' version 2.4.1 from 2010-06-29.

Automatic conversion script
Id: cif_fix_values 1715 2011-07-08 13:25:40Z adriana 
;
_cod_database_code 2011552
_cod_database_fobs_code 2011552

loop_
_symmetry_equiv_pos_as_xyz
'x, y, z'
'-x+1/2, -y, z+1/2'
'-x+1/2, y, -z+1/2'
'x, -y, -z'
'-x, -y, -z'
'x-1/2, y, -z-1/2'
'x-1/2, -y, z-1/2'
'-x, y, z'

loop_
_atom_site_label
_atom_site_fract_x
_atom_site_fract_y
_atom_site_fract_z
_atom_site_U_iso_or_equiv
_atom_site_adp_type
_atom_site_calc_flag
_atom_site_refinement_flags
_atom_site_occupancy
_atom_site_disorder_assembly
_atom_site_disorder_group
_atom_site_type_symbol
Cl1 .72510(7) .16635(6) .43468(3) .02974(16) Uani d . 1 . . Cl
Ge1 .5000 .0000 .5000 .01699(14) Uani d S 1 . . Ge
N1 .5000 .1450(3) .62414(15) .0186(4) Uani d S 1 . . N
C2 .5000 .3149(3) .6175(2) .0230(6) Uani d S 1 . . C
H2 .5000 .3659 .5549 .028 Uiso calc SR 1 . . H
C3 .5000 .4162(3) .6989(2) .0240(6) Uani d S 1 . . C
H3 .5000 .5354 .6919 .029 Uiso calc SR 1 . . H
C4 .5000 .3445(3) .79128(19) .0205(5) Uani d S 1 . . C
C41 .5000 .4504(4) .8814(2) .0285(6) Uani d S 1 . . C
H41A .5000 .5623 .8628 .043 Uiso d SPR .50 A 1 H
H41B .3975 .4180 .9215 .043 Uiso d PR .50 A 1 H
H41C .5000 .3836 .9399 .043 Uiso d SPR .50 A 2 H
H41D .3929 .5179 .8789 .043 Uiso d PR .50 A 2 H
C5 .5000 .1696(3) .79704(19) .0230(5) Uani d S 1 . . C
H5 .5000 .1156 .8588 .028 Uiso calc SR 1 . . H
C6 .5000 .0748(3) .71332(19) .0220(5) Uani d S 1 . . C
H6 .5000 -.0446 .7186 .026 Uiso calc SR 1 . . H

loop_
_atom_site_aniso_label
_atom_site_aniso_U_11
_atom_site_aniso_U_22
_atom_site_aniso_U_33
_atom_site_aniso_U_12
_atom_site_aniso_U_13
_atom_site_aniso_U_23
Cl1 .0322(3) .0279(3) .0291(3) -.01187(19) .0090(2) -.00667(19)
Ge1 .0192(2) .01502(19) .0167(2) .000 .000 -.00263(14)
N1 .0210(11) .0165(9) .0183(11) .000 .000 -.0028(8)
C2 .0272(14) .0195(12) .0224(14) .000 .000 .0010(10)
C3 .0272(14) .0158(12) .0288(14) .000 .000 -.0032(10)
C4 .0155(12) .0234(12) .0226(13) .000 .000 -.0064(11)
C41 .0313(15) .0290(13) .0251(15) .000 .000 -.0112(11)
C5 .0252(14) .0258(13) .0181(13) .000 .000 -.0006(11)
C6 .0261(13) .0178(12) .0221(13) .000 .000 .0018(10)

loop_
_atom_type_symbol
_atom_type_description
_atom_type_scat_dispersion_real
_atom_type_scat_dispersion_imag
_atom_type_scat_source
C C .0033 .0016 'International Tables Vol C Tables 4.2.6.8 and 6.1.1.4'
H H .0000 .0000 'International Tables Vol C Tables 4.2.6.8 and 6.1.1.4'
N N .0061 .0033 'International Tables Vol C Tables 4.2.6.8 and 6.1.1.4'
Ge Ge .1547 1.8001 'International Tables Vol C Tables 4.2.6.8 and 6.1.1.4'
Cl Cl .1484 .1585 'International Tables Vol C Tables 4.2.6.8 and 6.1.1.4'

loop_
_geom_angle_atom_site_label_1
_geom_angle_atom_site_label_2
_geom_angle_atom_site_label_3
_geom_angle_site_symmetry_1
_geom_angle_site_symmetry_3
_geom_angle
N1 Ge1 N1 . 5_656 180.0
N1 Ge1 Cl1 . . 90.13(4)
N1 Ge1 Cl1 5_656 . 89.87(4)
N1 Ge1 Cl1 . 8_655 90.13(4)
N1 Ge1 Cl1 5_656 8_655 89.87(4)
Cl1 Ge1 Cl1 . 8_655 90.53(3)
N1 Ge1 Cl1 . 5_656 89.87(4)
N1 Ge1 Cl1 5_656 5_656 90.13(4)
Cl1 Ge1 Cl1 . 5_656 180.0
Cl1 Ge1 Cl1 8_655 5_656 89.47(3)
N1 Ge1 Cl1 . 4_556 89.87(4)
N1 Ge1 Cl1 5_656 4_556 90.13(4)
Cl1 Ge1 Cl1 . 4_556 89.47(3)
Cl1 Ge1 Cl1 8_655 4_556 180.0
Cl1 Ge1 Cl1 5_656 4_556 90.53(3)
C6 N1 C2 . . 118.3(2)
C6 N1 Ge1 . . 121.53(17)
C2 N1 Ge1 . . 120.14(17)
N1 C2 C3 . . 121.9(2)
N1 C2 H2 . . 119.1
C3 C2 H2 . . 119.1
C2 C3 C4 . . 120.1(2)
C2 C3 H3 . . 119.9
C4 C3 H3 . . 119.9
C3 C4 C5 . . 117.4(2)
C3 C4 C41 . . 121.7(2)
C5 C4 C41 . . 120.9(2)
C4 C41 H41A . . 108.2
C4 C41 H41B . . 109.1
H41A C41 H41B . . 114.8
C4 C41 H41C . . 112.4
H41A C41 H41C . . 139.4
H41B C41 H41C . . 50.8
C4 C41 H41D . . 107.0
H41A C41 H41D . . 55.9
H41B C41 H41D . . 62.9
H41C C41 H41D . . 110.2
C6 C5 C4 . . 119.9(2)
C6 C5 H5 . . 120.0
C4 C5 H5 . . 120.0
N1 C6 C5 . . 122.4(2)
N1 C6 H6 . . 118.8
C5 C6 H6 . . 118.8

loop_
_geom_bond_atom_site_label_1
_geom_bond_atom_site_label_2
_geom_bond_site_symmetry_2
_geom_bond_distance
_geom_bond_publ_flag
Cl1 Ge1 . 2.2670(6) ?
Ge1 N1 . 2.057(2) ?
Ge1 N1 5_656 2.057(2) ?
Ge1 Cl1 8_655 2.2670(6) ?
Ge1 Cl1 5_656 2.2670(6) ?
Ge1 Cl1 4_556 2.2670(6) ?
N1 C6 . 1.345(3) ?
N1 C2 . 1.350(3) ?
C2 C3 . 1.377(4) ?
C2 H2 . .9500 ?
C3 C4 . 1.390(4) ?
C3 H3 . .9500 ?
C4 C5 . 1.390(4) ?
C4 C41 . 1.495(4) ?
C41 H41A . .9240 ?
C41 H41B . .9530 ?
C41 H41C . .9620 ?
C41 H41D . .9355 ?
C5 C6 . 1.373(4) ?
C5 H5 . .9500 ?
C6 H6 . .9500 ?

loop_
_geom_torsion_atom_site_label_1
_geom_torsion_atom_site_label_2
_geom_torsion_atom_site_label_3
_geom_torsion_atom_site_label_4
_geom_torsion_site_symmetry_1
_geom_torsion
N1 Ge1 N1 C6 5_656 .0(3)
Cl1 Ge1 N1 C6 . -134.736(16)
Cl1 Ge1 N1 C6 8_655 134.736(16)
Cl1 Ge1 N1 C6 5_656 45.264(17)
Cl1 Ge1 N1 C6 4_556 -45.264(16)
N1 Ge1 N1 C2 5_656 180.0(3)
Cl1 Ge1 N1 C2 . 45.264(17)
Cl1 Ge1 N1 C2 8_655 -45.264(16)
Cl1 Ge1 N1 C2 5_656 -134.736(17)
Cl1 Ge1 N1 C2 4_556 134.736(17)
C6 N1 C2 C3 . .0
Ge1 N1 C2 C3 . 180.0
N1 C2 C3 C4 . .0
C2 C3 C4 C5 . .0
C2 C3 C4 C41 . 180.0
C3 C4 C5 C6 . .0
C41 C4 C5 C6 . 180.0
C2 N1 C6 C5 . .0
Ge1 N1 C6 C5 . 180.0
C4 C5 C6 N1 . .0
